data_7063609
loop_
_publ_author_name
'Dhibar, Papu'
'Chandra, Anushri'
'Paul, Piyali'
'Samaresh, Bhattacharya'

_publ_section_title
;
 Ancillary ligand induced variation in electronic spectral and catalytic
 properties of heteroleptic ONO-pincer complexes of ruthenium
;
_journal_name_full 'New Journal of Chemistry'
_journal_paper_doi 10.1039/D4NJ04996A
_journal_year 2025
_chemical_formula_moiety 'C35 H26 N3 O4 P Ru, 2(H2 O)'
_chemical_formula_sum 'C35 H30 N3 O6 P Ru'
_chemical_formula_weight 720.66
_space_group_crystal_system monoclinic
_space_group_IT_number 14
_space_group_name_Hall '-P 2yn'
_space_group_name_H-M_alt 'P 1 21/n 1'
_atom_sites_solution_hydrogens mixed
_audit_creation_date 2025-01-02
_audit_creation_method
;
Olex2 1.5-dev
(compiled 2024.11.28 svn.r8fff1792 for OlexSys, GUI svn.r6697)
;
_audit_update_record
;
2025-01-10 deposited with the CCDC.	2025-01-14 downloaded from the CCDC.
;
_cell_angle_alpha 90
_cell_angle_beta 101.3(3)
_cell_angle_gamma 90
_cell_formula_units_Z 4
_cell_length_a 11.4(3)
_cell_length_b 15.1(4)
_cell_length_c 19.2(5)
_cell_measurement_reflns_used 167
_cell_measurement_temperature 293(2)
_cell_measurement_theta_max 27.225
_cell_measurement_theta_min 1.725
_cell_volume 3241(15)
_computing_data_collection 'Bruker APEX-III SMART CCD'
_computing_data_reduction 'Bruker APEX-III SMART CCD'
_computing_molecular_graphics 'Olex2 1.5-dev (Dolomanov et al., 2009)'
_computing_publication_material 'Olex2 1.5-dev (Dolomanov et al., 2009)'
_computing_structure_refinement 'SHELXL 2018/3 (Sheldrick, 2015)'
_computing_structure_solution 'SHELXT 2014/5 (Sheldrick, 2014)'
_diffrn_ambient_temperature 293.15
_diffrn_measured_fraction_theta_full 0.996
_diffrn_measured_fraction_theta_max 0.996
_diffrn_measurement_device_type CCD
_diffrn_radiation_type MoK\a
_diffrn_radiation_wavelength 0.71073
_diffrn_reflns_av_R_equivalents 0.0691
_diffrn_reflns_av_unetI/netI 0.0635
_diffrn_reflns_Laue_measured_fraction_full 0.996
_diffrn_reflns_Laue_measured_fraction_max 0.996
_diffrn_reflns_limit_h_max 13
_diffrn_reflns_limit_h_min -13
_diffrn_reflns_limit_k_max 18
_diffrn_reflns_limit_k_min -18
_diffrn_reflns_limit_l_max 23
_diffrn_reflns_limit_l_min -23
_diffrn_reflns_number 31581
_diffrn_reflns_point_group_measured_fraction_full 0.996
_diffrn_reflns_point_group_measured_fraction_max 0.996
_diffrn_reflns_theta_full 25.242
_diffrn_reflns_theta_max 25.500
_diffrn_reflns_theta_min 1.725
_exptl_absorpt_coefficient_mu 0.579
_exptl_crystal_colour orange
_exptl_crystal_colour_primary orange
_exptl_crystal_density_diffrn 1.467
_exptl_crystal_description block
_exptl_crystal_F_000 1472
_exptl_crystal_size_max 0.24
_exptl_crystal_size_mid 0.19
_exptl_crystal_size_min 0.12
_refine_diff_density_max 0.903
_refine_diff_density_min -0.816
_refine_diff_density_rms 0.096
_refine_ls_extinction_method none
_refine_ls_goodness_of_fit_ref 1.164
_refine_ls_hydrogen_treatment constr
_refine_ls_matrix_type full
_refine_ls_number_parameters 418
_refine_ls_number_reflns 6048
_refine_ls_number_restraints 37
_refine_ls_restrained_S_all 1.173
_refine_ls_R_factor_all 0.0993
_refine_ls_R_factor_gt 0.0703
_refine_ls_shift/su_max 0.001
_refine_ls_shift/su_mean 0.000
_refine_ls_structure_factor_coef Fsqd
_refine_ls_weighting_details 'w=1/[\s^2^(Fo^2^)+(0.0203P)^2^+18.1306P] where P=(Fo^2^+2Fc^2^)/3'
_refine_ls_weighting_scheme calc
_refine_ls_wR_factor_gt 0.1531
_refine_ls_wR_factor_ref 0.1618
_reflns_Friedel_coverage 0.000
_reflns_number_gt 4467
_reflns_number_total 6048
_reflns_threshold_expression 'I > 2\s(I)'
_cod_data_source_file d4nj04996a2.cif
_cod_data_source_block sb_pd_11_0m_a
_cod_original_cell_volume 3262(150)
_cod_database_code 7063609
_shelx_shelxl_version_number 2018/3
_shelx_space_group_comment
;
The symmetry employed for this shelxl refinement is uniquely defined
by the following loop, which should always be used as a source of
symmetry information in preference to the above space-group names.
They are only intended as comments.
;
_olex2_refinement_description
;
1. Fixed Uiso
 At 1.2 times of:
  All C(H) groups
 At 1.5 times of:
  All O(H,H) groups
2. Restrained distances
 H10C-O100_$1
 1 with sigma of 0.1
3. Rigid body (RIGU) restrains
 C18, C23, C22, C21, C20, C19
 with sigma for 1-2 distances of 0.004 and sigma for 1-3 distances of 0.004
4.a Riding coordinates:
 O101(H10C,H10D)
4.b Free rotating group:
 O100(H10A,H10B)
4.c Aromatic/amide H refined with riding coordinates:
 C31(H31), C3(H3), C4(H4), C5(H5), C17(H17), C16(H16), C15(H15), C14(H14),
 C8(H8), C9(H9), C10(H10), C11(H11), C23(H23), C22(H22), C21(H21), C20(H20),
 C19(H19), C35(H35), C34(H34), C33(H33), C32(H32), C25(H25), C26(H26), C27(H27),
  C28(H28), C29(H29)
;
_olex2_submission_special_instructions 'No special instructions were received'

loop_
_space_group_symop_operation_xyz
'x, y, z'
'-x+1/2, y+1/2, -z+1/2'
'-x, -y, -z'
'x-1/2, -y-1/2, z-1/2'

loop_
_atom_site_label
_atom_site_type_symbol
_atom_site_fract_x
_atom_site_fract_y
_atom_site_fract_z
_atom_site_U_iso_or_equiv
_atom_site_adp_type
_atom_site_occupancy
_atom_site_site_symmetry_order
_atom_site_calc_flag
_atom_site_refinement_flags_posn
_atom_site_refinement_flags_adp
_atom_site_refinement_flags_occupancy
_atom_site_disorder_assembly
_atom_site_disorder_group
Ru1 Ru 0.46770(5) 0.60897(3) 0.32351(3) 0.03657(17) Uani 1 1 d . . . . .
P1 P 0.57994(16) 0.60509(12) 0.23364(10) 0.0409(4) Uani 1 1 d . . . . .
O1 O 0.3070(4) 0.6042(3) 0.2437(2) 0.0439(11) Uani 1 1 d . . . . .
N1 N 0.4300(5) 0.7360(3) 0.3086(3) 0.0375(13) Uani 1 1 d . . . . .
O3 O 0.6016(4) 0.6672(3) 0.4029(2) 0.0448(12) Uani 1 1 d . . . . .
O4 O 0.6609(5) 0.7978(4) 0.4514(3) 0.0662(16) Uani 1 1 d . . . . .
O2 O 0.1824(5) 0.6937(4) 0.1726(3) 0.0626(15) Uani 1 1 d . . . . .
N3 N 0.4954(5) 0.4766(4) 0.3546(3) 0.0419(14) Uani 1 1 d . . . . .
O100 O 0.1322(8) 0.5803(5) 0.0550(4) 0.102(3) Uani 1 1 d G . . . .
H10A H 0.159932 0.620990 0.084057 0.153 Uiso 1 1 d G U . . .
H10B H 0.058295 0.592029 0.042882 0.153 Uiso 1 1 d G U . . .
O101 O -0.1251(9) 0.5867(6) 0.0250(6) 0.167(4) Uani 1 1 d . . . . .
H10C H -0.144934 0.537862 0.004157 0.250 Uiso 1 1 d DR U . . .
H10D H -0.183594 0.599962 0.044237 0.250 Uiso 1 1 d R U . . .
N2 N 0.3585(5) 0.5965(4) 0.3999(3) 0.0481(15) Uani 1 1 d . . . . .
C31 C 0.7979(6) 0.5977(4) 0.3294(4) 0.0417(16) Uani 1 1 d . . . . .
H31 H 0.749534 0.589745 0.362559 0.050 Uiso 1 1 calc R U . . .
C24 C 0.5484(6) 0.7012(5) 0.1741(4) 0.0414(17) Uani 1 1 d . . . . .
C1 C 0.2675(6) 0.6808(5) 0.2214(4) 0.0449(17) Uani 1 1 d . . . . .
C2 C 0.3338(6) 0.7601(5) 0.2604(4) 0.0460(18) Uani 1 1 d . . . . .
C3 C 0.3006(7) 0.8476(5) 0.2517(4) 0.056(2) Uani 1 1 d . . . . .
H3 H 0.234803 0.864506 0.217646 0.067 Uiso 1 1 calc R U . . .
C4 C 0.3687(8) 0.9104(5) 0.2956(5) 0.064(2) Uani 1 1 d . . . . .
H4 H 0.347675 0.969721 0.290975 0.077 Uiso 1 1 calc R U . . .
C5 C 0.4677(8) 0.8846(5) 0.3462(4) 0.061(2) Uani 1 1 d . . . . .
H5 H 0.513736 0.926190 0.374989 0.073 Uiso 1 1 calc R U . . .
C6 C 0.4957(6) 0.7959(4) 0.3524(4) 0.0419(17) Uani 1 1 d . . . . .
C7 C 0.5945(6) 0.7518(5) 0.4064(4) 0.0451(17) Uani 1 1 d . . . . .
C17 C 0.5712(7) 0.4182(5) 0.3327(4) 0.0518(19) Uani 1 1 d . . . . .
H17 H 0.614289 0.436430 0.298974 0.062 Uiso 1 1 calc R U . . .
C16 C 0.5865(8) 0.3331(5) 0.3585(5) 0.059(2) Uani 1 1 d . . . . .
H16 H 0.639846 0.295368 0.342621 0.071 Uiso 1 1 calc R U . . .
C15 C 0.5229(8) 0.3041(5) 0.4078(5) 0.064(2) Uani 1 1 d . . . . .
H15 H 0.532437 0.246687 0.425292 0.077 Uiso 1 1 calc R U . . .
C14 C 0.4446(8) 0.3615(5) 0.4310(4) 0.055(2) Uani 1 1 d . . . . .
H14 H 0.400344 0.342736 0.464020 0.066 Uiso 1 1 calc R U . . .
C13 C 0.4320(6) 0.4484(4) 0.4045(4) 0.0411(17) Uani 1 1 d . . . . .
C12 C 0.3566(6) 0.5143(5) 0.4297(4) 0.0423(17) Uani 1 1 d . . . . .
C8 C 0.2922(7) 0.6607(5) 0.4215(4) 0.054(2) Uani 1 1 d . . . . .
H8 H 0.293265 0.716722 0.401810 0.065 Uiso 1 1 calc R U . . .
C9 C 0.2222(7) 0.6468(6) 0.4723(4) 0.062(2) Uani 1 1 d . . . . .
H9 H 0.177530 0.692629 0.486079 0.074 Uiso 1 1 calc R U . . .
C10 C 0.2202(8) 0.5636(6) 0.5019(4) 0.065(2) Uani 1 1 d . . . . .
H10 H 0.173962 0.552721 0.535723 0.078 Uiso 1 1 calc R U . . .
C11 C 0.2870(7) 0.4975(5) 0.4806(4) 0.0523(19) Uani 1 1 d . . . . .
H11 H 0.286257 0.441288 0.500038 0.063 Uiso 1 1 calc R U . . .
C18 C 0.5495(7) 0.5097(5) 0.1721(4) 0.0510(18) Uani 1 1 d . . . . .
C23 C 0.6350(10) 0.4668(8) 0.1433(7) 0.112(5) Uani 1 1 d . . . . .
H23 H 0.713542 0.486463 0.154243 0.135 Uiso 1 1 calc R U . . .
C22 C 0.6071(11) 0.3952(10) 0.0986(9) 0.160(7) Uani 1 1 d . . . . .
H22 H 0.666170 0.367403 0.079538 0.193 Uiso 1 1 calc R U . . .
C21 C 0.4913(12) 0.3651(9) 0.0825(8) 0.146(6) Uani 1 1 d . . . . .
H21 H 0.471489 0.317129 0.052304 0.175 Uiso 1 1 calc R U . . .
C20 C 0.4085(10) 0.4050(8) 0.1102(7) 0.107(4) Uani 1 1 d . . . . .
H20 H 0.330320 0.384697 0.098659 0.128 Uiso 1 1 calc R U . . .
C19 C 0.4347(9) 0.4767(6) 0.1561(6) 0.083(3) Uani 1 1 d . . . . .
H19 H 0.374977 0.502263 0.176023 0.100 Uiso 1 1 calc R U . . .
C30 C 0.7454(6) 0.6084(5) 0.2598(4) 0.0474(17) Uani 1 1 d . . . . .
C35 C 0.8170(7) 0.6222(5) 0.2104(5) 0.063(2) Uani 1 1 d . . . . .
H35 H 0.782166 0.631093 0.162988 0.076 Uiso 1 1 calc R U . . .
C34 C 0.9391(7) 0.6227(5) 0.2310(5) 0.066(2) Uani 1 1 d . . . . .
H34 H 0.986592 0.630541 0.197373 0.079 Uiso 1 1 calc R U . . .
C33 C 0.9936(8) 0.6112(6) 0.3042(6) 0.077(3) Uani 1 1 d . . . . .
H33 H 1.076164 0.612415 0.318505 0.092 Uiso 1 1 calc R U . . .
C32 C 0.9224(7) 0.5984(6) 0.3528(5) 0.070(2) Uani 1 1 d . . . . .
H32 H 0.955752 0.590213 0.400493 0.084 Uiso 1 1 calc R U . . .
C25 C 0.6025(7) 0.7818(5) 0.1977(4) 0.0515(19) Uani 1 1 d . . . . .
H25 H 0.662088 0.783386 0.238295 0.062 Uiso 1 1 calc R U . . .
C26 C 0.5678(8) 0.8591(6) 0.1608(5) 0.066(2) Uani 1 1 d . . . . .
H26 H 0.603493 0.912228 0.177502 0.080 Uiso 1 1 calc R U . . .
C27 C 0.4816(9) 0.8583(7) 0.1002(6) 0.079(3) Uani 1 1 d . . . . .
H27 H 0.459296 0.910402 0.075441 0.095 Uiso 1 1 calc R U . . .
C28 C 0.4277(8) 0.7782(7) 0.0759(5) 0.070(3) Uani 1 1 d . . . . .
H28 H 0.369250 0.777127 0.034730 0.084 Uiso 1 1 calc R U . . .
C29 C 0.4602(7) 0.7010(6) 0.1124(4) 0.058(2) Uani 1 1 d . . . . .
H29 H 0.423222 0.648272 0.095862 0.069 Uiso 1 1 calc R U . . .

loop_
_atom_site_aniso_label
_atom_site_aniso_U_11
_atom_site_aniso_U_22
_atom_site_aniso_U_33
_atom_site_aniso_U_23
_atom_site_aniso_U_13
_atom_site_aniso_U_12
Ru1 0.0357(3) 0.0348(3) 0.0389(3) 0.0022(3) 0.0064(2) 0.0002(3)
P1 0.0401(10) 0.0397(9) 0.0434(10) 0.0019(8) 0.0094(8) -0.0010(9)
O1 0.040(3) 0.045(3) 0.046(3) -0.006(2) 0.005(2) -0.006(2)
N1 0.036(3) 0.036(3) 0.040(3) 0.003(2) 0.007(3) 0.003(2)
O3 0.044(3) 0.048(3) 0.039(3) 0.001(2) 0.000(2) 0.004(2)
O4 0.070(4) 0.064(3) 0.059(4) -0.015(3) -0.003(3) -0.013(3)
O2 0.047(3) 0.080(4) 0.055(3) -0.001(3) -0.004(3) 0.005(3)
N3 0.042(3) 0.037(3) 0.044(3) 0.007(3) 0.004(3) -0.002(3)
O100 0.140(7) 0.074(5) 0.078(5) -0.007(4) -0.013(5) -0.020(5)
O101 0.149(9) 0.150(9) 0.208(11) -0.090(8) 0.053(8) -0.054(7)
N2 0.048(4) 0.050(4) 0.045(3) 0.000(3) 0.005(3) -0.001(3)
C31 0.033(4) 0.042(4) 0.049(4) -0.004(3) 0.006(3) 0.006(3)
C24 0.039(4) 0.051(4) 0.040(4) 0.002(3) 0.021(3) 0.001(3)
C1 0.032(4) 0.059(5) 0.042(4) 0.001(4) 0.002(3) 0.003(3)
C2 0.046(4) 0.049(4) 0.044(4) 0.002(3) 0.010(4) 0.008(3)
C3 0.055(5) 0.055(5) 0.058(5) 0.012(4) 0.012(4) 0.016(4)
C4 0.082(6) 0.037(4) 0.074(6) 0.010(4) 0.021(5) 0.021(4)
C5 0.080(6) 0.039(4) 0.063(5) -0.001(4) 0.014(5) -0.001(4)
C6 0.046(4) 0.039(4) 0.041(4) -0.002(3) 0.008(3) -0.002(3)
C7 0.044(4) 0.054(5) 0.037(4) -0.001(3) 0.011(3) -0.009(4)
C17 0.057(5) 0.039(4) 0.060(5) 0.003(3) 0.017(4) 0.003(3)
C16 0.065(5) 0.039(4) 0.071(6) 0.001(4) 0.007(5) 0.008(4)
C15 0.084(6) 0.039(4) 0.062(6) 0.001(4) -0.003(5) -0.009(4)
C14 0.070(5) 0.047(4) 0.043(4) 0.008(3) 0.000(4) -0.013(4)
C13 0.046(4) 0.039(4) 0.035(4) 0.001(3) -0.002(3) -0.008(3)
C12 0.040(4) 0.050(4) 0.034(4) 0.004(3) 0.002(3) -0.007(3)
C8 0.047(5) 0.063(5) 0.056(5) 0.003(4) 0.020(4) 0.008(4)
C9 0.054(5) 0.080(6) 0.056(5) -0.001(5) 0.019(4) 0.011(4)
C10 0.056(5) 0.095(7) 0.047(5) 0.010(5) 0.017(4) -0.005(5)
C11 0.054(5) 0.062(5) 0.044(4) 0.004(4) 0.017(4) -0.008(4)
C18 0.054(4) 0.051(4) 0.051(5) -0.006(4) 0.018(4) -0.002(3)
C23 0.071(6) 0.122(9) 0.153(11) -0.083(8) 0.044(7) -0.012(6)
C22 0.088(7) 0.155(12) 0.254(18) -0.142(12) 0.071(10) -0.030(8)
C21 0.117(8) 0.141(11) 0.198(15) -0.124(11) 0.078(9) -0.054(8)
C20 0.078(7) 0.111(8) 0.144(10) -0.074(7) 0.052(7) -0.044(6)
C19 0.067(5) 0.082(6) 0.109(8) -0.046(6) 0.040(5) -0.018(5)
C30 0.038(4) 0.038(4) 0.067(5) 0.003(4) 0.011(4) 0.004(3)
C35 0.051(5) 0.063(5) 0.080(6) 0.012(5) 0.022(4) -0.001(4)
C34 0.045(5) 0.064(6) 0.092(7) 0.012(5) 0.026(5) -0.007(4)
C33 0.046(5) 0.065(6) 0.121(9) 0.003(6) 0.020(5) -0.005(5)
C32 0.050(5) 0.082(6) 0.075(6) 0.007(5) 0.003(5) 0.008(5)
C25 0.040(4) 0.057(5) 0.059(5) 0.014(4) 0.013(4) 0.000(4)
C26 0.062(6) 0.054(5) 0.089(7) 0.022(5) 0.029(5) 0.002(4)
C27 0.070(6) 0.074(6) 0.098(8) 0.045(6) 0.027(6) 0.019(5)
C28 0.059(6) 0.094(7) 0.055(5) 0.025(5) 0.004(4) 0.011(5)
C29 0.055(5) 0.070(5) 0.048(5) 0.008(4) 0.012(4) 0.001(4)

loop_
_atom_type_symbol
_atom_type_description
_atom_type_scat_dispersion_real
_atom_type_scat_dispersion_imag
_atom_type_scat_source
C C 0.0033 0.0016 'International Tables Vol C Tables 4.2.6.8 and 6.1.1.4'
H H 0.0000 0.0000 'International Tables Vol C Tables 4.2.6.8 and 6.1.1.4'
N N 0.0061 0.0033 'International Tables Vol C Tables 4.2.6.8 and 6.1.1.4'
O O 0.0106 0.0060 'International Tables Vol C Tables 4.2.6.8 and 6.1.1.4'
P P 0.1023 0.0942 'International Tables Vol C Tables 4.2.6.8 and 6.1.1.4'
Ru Ru -1.2594 0.8363 'International Tables Vol C Tables 4.2.6.8 and 6.1.1.4'

loop_
_geom_angle_atom_site_label_1
_geom_angle_atom_site_label_2
_geom_angle_atom_site_label_3
_geom_angle
_geom_angle_site_symmetry_1
_geom_angle_site_symmetry_3
_geom_angle_publ_flag
O1 Ru1 P1 89(2) . . y
N1 Ru1 P1 93.0(5) . . y
N1 Ru1 O1 78.3(5) . . y
N1 Ru1 O3 78.9(12) . . y
N1 Ru1 N3 170.4(4) . . y
N1 Ru1 N2 92.6(6) . . y
O3 Ru1 P1 97(2) . . y
O3 Ru1 O1 156.7(7) . . y
N3 Ru1 P1 96.5(7) . . y
N3 Ru1 O1 103.4(6) . . y
N3 Ru1 O3 98.3(13) . . y
N3 Ru1 N2 78.0(6) . . y
N2 Ru1 P1 172.7(3) . . y
N2 Ru1 O1 87(2) . . y
N2 Ru1 O3 89(2) . . y
C24 P1 Ru1 111.7(12) . . ?
C24 P1 C18 103(2) . . ?
C24 P1 C30 102.2(5) . . ?
C18 P1 Ru1 115.3(12) . . ?
C18 P1 C30 104.3(5) . . ?
C30 P1 Ru1 118.3(15) . . ?
C1 O1 Ru1 113.7(9) . . ?
C2 N1 Ru1 119.3(5) . . ?
C2 N1 C6 121.6(15) . . ?
C6 N1 Ru1 118.7(14) . . ?
C7 O3 Ru1 114.0(9) . . ?
C17 N3 Ru1 127.0(12) . . ?
C17 N3 C13 117.9(15) . . ?
C13 N3 Ru1 115.1(8) . . ?
H10A O100 H10B 104.5 . . ?
H10C O101 H10D 104.5 . . ?
C12 N2 Ru1 115.6(8) . . ?
C8 N2 Ru1 126.5(12) . . ?
C8 N2 C12 118.0(16) . . ?
C30 C31 H31 118.8 . . ?
C30 C31 C32 122.4(8) . . ?
C32 C31 H31 118.8 . . ?
C25 C24 P1 117.8(17) . . ?
C29 C24 P1 123.1(12) . . ?
C29 C24 C25 118.4(10) . . ?
O1 C1 C2 115.8(18) . . ?
O2 C1 O1 124.9(8) . . ?
O2 C1 C2 119.4(14) . . ?
N1 C2 C1 112.6(15) . . ?
N1 C2 C3 120.9(7) . . ?
C3 C2 C1 126.5(16) . . ?
C2 C3 H3 121.0 . . ?
C2 C3 C4 118.1(16) . . ?
C4 C3 H3 121.0 . . ?
C3 C4 H4 119.7 . . ?
C5 C4 C3 120.6(16) . . ?
C5 C4 H4 119.7 . . ?
C4 C5 H5 120.8 . . ?
C6 C5 C4 118.3(8) . . ?
C6 C5 H5 120.8 . . ?
N1 C6 C5 120.3(15) . . ?
N1 C6 C7 112.0(18) . . ?
C5 C6 C7 127.7(8) . . ?
O3 C7 C6 116.4(10) . . ?
O4 C7 O3 123.9(11) . . ?
O4 C7 C6 119.7(17) . . ?
N3 C17 H17 118.7 . . ?
N3 C17 C16 122.6(15) . . ?
C16 C17 H17 118.7 . . ?
C17 C16 H16 120.0 . . ?
C15 C16 C17 120.0(10) . . ?
C15 C16 H16 120.0 . . ?
C16 C15 H15 120.5 . . ?
C16 C15 C14 119.0(16) . . ?
C14 C15 H15 120.5 . . ?
C15 C14 H14 120.1 . . ?
C15 C14 C13 119.8(15) . . ?
C13 C14 H14 120.1 . . ?
N3 C13 C14 120.8(9) . . ?
N3 C13 C12 116.3(15) . . ?
C14 C13 C12 122.8(15) . . ?
N2 C12 C13 114.9(16) . . ?
N2 C12 C11 121.0(9) . . ?
C11 C12 C13 124.0(14) . . ?
N2 C8 H8 118.6 . . ?
N2 C8 C9 122.8(14) . . ?
C9 C8 H8 118.6 . . ?
C8 C9 H9 120.6 . . ?
C10 C9 C8 118.9(10) . . ?
C10 C9 H9 120.6 . . ?
C9 C10 H10 120.4 . . ?
C11 C10 C9 119.2(17) . . ?
C11 C10 H10 120.4 . . ?
C12 C11 H11 119.9 . . ?
C10 C11 C12 120.1(14) . . ?
C10 C11 H11 119.9 . . ?
C23 C18 P1 124.4(13) . . ?
C23 C18 C19 117.3(17) . . ?
C19 C18 P1 118.3(8) . . ?
C18 C23 H23 119.2 . . ?
C18 C23 C22 121.7(16) . . ?
C22 C23 H23 119.2 . . ?
C23 C22 H22 120.2 . . ?
C21 C22 C23 119.6(12) . . ?
C21 C22 H22 120.2 . . ?
C22 C21 H21 120.3 . . ?
C20 C21 C22 119.5(18) . . ?
C20 C21 H21 120.3 . . ?
C21 C20 H20 119.0 . . ?
C21 C20 C19 122.0(15) . . ?
C19 C20 H20 119.0 . . ?
C18 C19 C20 119.9(10) . . ?
C18 C19 H19 120.0 . . ?
C20 C19 H19 120.0 . . ?
C31 C30 P1 119.3(7) . . ?
C31 C30 C35 119.0(19) . . ?
C35 C30 P1 121.6(16) . . ?
C30 C35 H35 119.8 . . ?
C34 C35 C30 120.4(17) . . ?
C34 C35 H35 119.8 . . ?
C35 C34 H34 119.9 . . ?
C35 C34 C33 120.2(9) . . ?
C33 C34 H34 119.9 . . ?
C34 C33 H33 120.5 . . ?
C32 C33 C34 119.0(19) . . ?
C32 C33 H33 120.5 . . ?
C31 C32 H32 120.5 . . ?
C33 C32 C31 118.9(17) . . ?
C33 C32 H32 120.5 . . ?
C24 C25 H25 119.8 . . ?
C26 C25 C24 120.4(18) . . ?
C26 C25 H25 119.8 . . ?
C25 C26 H26 119.5 . . ?
C27 C26 C25 120.9(13) . . ?
C27 C26 H26 119.5 . . ?
C26 C27 H27 120.4 . . ?
C26 C27 C28 119.1(11) . . ?
C28 C27 H27 120.4 . . ?
C27 C28 H28 119.7 . . ?
C29 C28 C27 120.6(18) . . ?
C29 C28 H28 119.7 . . ?
C24 C29 H29 119.7 . . ?
C28 C29 C24 120.5(12) . . ?
C28 C29 H29 119.7 . . ?

loop_
_geom_bond_atom_site_label_1
_geom_bond_atom_site_label_2
_geom_bond_distance
_geom_bond_site_symmetry_2
_geom_bond_publ_flag
Ru1 P1 2.35(5) . y
Ru1 O1 2.15(4) . y
Ru1 N1 1.98(5) . y
Ru1 O3 2.13(4) . y
Ru1 N3 2.10(5) . y
Ru1 N2 2.11(4) . y
P1 C24 1.84(4) . ?
P1 C18 1.86(4) . ?
P1 C30 1.86(5) . ?
O1 C1 1.29(3) . ?
N1 C2 1.34(3) . ?
N1 C6 1.36(2) . ?
O3 C7 1.29(4) . ?
O4 C7 1.25(2) . ?
O2 C1 1.23(2) . ?
N3 C17 1.36(2) . ?
N3 C13 1.38(3) . ?
O100 H10A 0.8500 . ?
O100 H10B 0.8500 . ?
O101 H10C 0.8500 . ?
O101 H10D 0.8500 . ?
N2 C12 1.37(3) . ?
N2 C8 1.35(2) . ?
C31 H31 0.9300 . ?
C31 C30 1.36(3) . ?
C31 C32 1.41(4) . ?
C24 C25 1.40(3) . ?
C24 C29 1.40(3) . ?
C1 C2 1.54(3) . ?
C2 C3 1.38(4) . ?
C3 H3 0.9300 . ?
C3 C4 1.40(3) . ?
C4 H4 0.9300 . ?
C4 C5 1.40(3) . ?
C5 H5 0.9300 . ?
C5 C6 1.38(4) . ?
C6 C7 1.53(3) . ?
C17 H17 0.9300 . ?
C17 C16 1.38(3) . ?
C16 H16 0.9300 . ?
C16 C15 1.37(3) . ?
C15 H15 0.9300 . ?
C15 C14 1.38(3) . ?
C14 H14 0.9300 . ?
C14 C13 1.41(3) . ?
C13 C12 1.46(3) . ?
C12 C11 1.40(3) . ?
C8 H8 0.9300 . ?
C8 C9 1.39(3) . ?
C9 H9 0.9300 . ?
C9 C10 1.38(3) . ?
C10 H10 0.9300 . ?
C10 C11 1.37(3) . ?
C11 H11 0.9300 . ?
C18 C23 1.38(3) . ?
C18 C19 1.38(3) . ?
C23 H23 0.9300 . ?
C23 C22 1.38(3) . ?
C22 H22 0.9300 . ?
C22 C21 1.38(3) . ?
C21 H21 0.9300 . ?
C21 C20 1.32(3) . ?
C20 H20 0.9300 . ?
C20 C19 1.39(3) . ?
C19 H19 0.9300 . ?
C30 C35 1.39(3) . ?
C35 H35 0.9300 . ?
C35 C34 1.37(4) . ?
C34 H34 0.9300 . ?
C34 C33 1.43(4) . ?
C33 H33 0.9300 . ?
C33 C32 1.37(3) . ?
C32 H32 0.9300 . ?
C25 H25 0.9300 . ?
C25 C26 1.38(3) . ?
C26 H26 0.9300 . ?
C26 C27 1.37(3) . ?
C27 H27 0.9300 . ?
C27 C28 1.40(3) . ?
C28 H28 0.9300 . ?
C28 C29 1.38(3) . ?
C29 H29 0.9300 . ?

loop_
_geom_torsion_atom_site_label_1
_geom_torsion_atom_site_label_2
_geom_torsion_atom_site_label_3
_geom_torsion_atom_site_label_4
_geom_torsion
_geom_torsion_site_symmetry_1
_geom_torsion_site_symmetry_2
_geom_torsion_site_symmetry_3
_geom_torsion_site_symmetry_4
_geom_torsion_publ_flag
Ru1 P1 C24 C25 78.6(19) . . . . ?
Ru1 P1 C24 C29 -91.2(19) . . . . ?
Ru1 P1 C18 C23 -143.6(12) . . . . ?
Ru1 P1 C18 C19 33.6(11) . . . . ?
Ru1 P1 C30 C31 11.2(8) . . . . ?
Ru1 P1 C30 C35 -168.3(7) . . . . ?
Ru1 O1 C1 O2 174.5(6) . . . . ?
Ru1 O1 C1 C2 -5.9(8) . . . . ?
Ru1 N1 C2 C1 -1.6(8) . . . . ?
Ru1 N1 C2 C3 176.0(6) . . . . ?
Ru1 N1 C6 C5 -176.4(6) . . . . ?
Ru1 N1 C6 C7 2.0(8) . . . . ?
Ru1 O3 C7 O4 176.6(6) . . . . ?
Ru1 O3 C7 C6 -2.0(8) . . . . ?
Ru1 N3 C17 C16 177.4(6) . . . . ?
Ru1 N3 C13 C14 -178.6(5) . . . . ?
Ru1 N3 C13 C12 -1.2(7) . . . . ?
Ru1 N2 C12 C13 0.8(7) . . . . ?
Ru1 N2 C12 C11 -179.6(5) . . . . ?
Ru1 N2 C8 C9 179.9(6) . . . . ?
P1 C24 C25 C26 -169.6(6) . . . . ?
P1 C24 C29 C28 169.8(7) . . . . ?
P1 C18 C23 C22 179.0(12) . . . . ?
P1 C18 C19 C20 -179.9(9) . . . . ?
P1 C30 C35 C34 -178.8(6) . . . . ?
O1 C1 C2 N1 5.1(9) . . . . ?
O1 C1 C2 C3 -172.3(8) . . . . ?
N1 C2 C3 C4 -1.2(12) . . . . ?
N1 C6 C7 O3 0.1(9) . . . . ?
N1 C6 C7 O4 -178.5(7) . . . . ?
O2 C1 C2 N1 -175.2(7) . . . . ?
O2 C1 C2 C3 7.4(12) . . . . ?
N3 C17 C16 C15 0.7(12) . . . . ?
N3 C13 C12 N2 0.3(8) . . . . ?
N3 C13 C12 C11 -179.4(6) . . . . ?
N2 C12 C11 C10 -0.5(11) . . . . ?
N2 C8 C9 C10 0.0(12) . . . . ?
C31 C30 C35 C34 1.7(12) . . . . ?
C24 P1 C18 C23 94.3(11) . . . . ?
C24 P1 C18 C19 -88.5(11) . . . . ?
C24 P1 C30 C31 134.2(9) . . . . ?
C24 P1 C30 C35 -45.3(10) . . . . ?
C24 C25 C26 C27 -1.1(13) . . . . ?
C1 C2 C3 C4 176.0(7) . . . . ?
C2 N1 C6 C5 -2.9(11) . . . . ?
C2 N1 C6 C7 175.5(6) . . . . ?
C2 C3 C4 C5 0.5(13) . . . . ?
C3 C4 C5 C6 -0.9(13) . . . . ?
C4 C5 C6 N1 2.0(12) . . . . ?
C4 C5 C6 C7 -176.1(7) . . . . ?
C5 C6 C7 O3 178.4(8) . . . . ?
C5 C6 C7 O4 -0.3(12) . . . . ?
C6 N1 C2 C1 -175.1(6) . . . . ?
C6 N1 C2 C3 2.5(11) . . . . ?
C17 N3 C13 C14 -0.7(9) . . . . ?
C17 N3 C13 C12 176.7(6) . . . . ?
C17 C16 C15 C14 -0.3(12) . . . . ?
C16 C15 C14 C13 -0.6(12) . . . . ?
C15 C14 C13 N3 1.1(10) . . . . ?
C15 C14 C13 C12 -176.1(7) . . . . ?
C14 C13 C12 N2 177.6(6) . . . . ?
C14 C13 C12 C11 -2.0(11) . . . . ?
C13 N3 C17 C16 -0.2(11) . . . . ?
C13 C12 C11 C10 179.1(7) . . . . ?
C12 N2 C8 C9 -0.3(11) . . . . ?
C8 N2 C12 C13 -179.1(6) . . . . ?
C8 N2 C12 C11 0.6(10) . . . . ?
C8 C9 C10 C11 0.1(12) . . . . ?
C9 C10 C11 C12 0.1(12) . . . . ?
C18 P1 C24 C25 -156.9(8) . . . . ?
C18 P1 C24 C29 33.3(9) . . . . ?
C18 P1 C30 C31 -118.5(15) . . . . ?
C18 P1 C30 C35 62.0(16) . . . . ?
C18 C23 C22 C21 0(3) . . . . ?
C23 C18 C19 C20 -2.6(16) . . . . ?
C23 C22 C21 C20 0(3) . . . . ?
C22 C21 C20 C19 -1(3) . . . . ?
C21 C20 C19 C18 2(2) . . . . ?
C19 C18 C23 C22 2(2) . . . . ?
C30 P1 C24 C25 -48.8(9) . . . . ?
C30 P1 C24 C29 141.4(9) . . . . ?
C30 P1 C18 C23 -12.1(11) . . . . ?
C30 P1 C18 C19 165.0(9) . . . . ?
C30 C31 C32 C33 0.8(13) . . . . ?
C30 C35 C34 C33 -1.6(13) . . . . ?
C35 C34 C33 C32 1.0(14) . . . . ?
C34 C33 C32 C31 -0.6(14) . . . . ?
C32 C31 C30 P1 179.2(6) . . . . ?
C32 C31 C30 C35 -1.3(12) . . . . ?
C25 C24 C29 C28 0.0(12) . . . . ?
C25 C26 C27 C28 0.6(14) . . . . ?
C26 C27 C28 C29 0.1(15) . . . . ?
C27 C28 C29 C24 -0.5(14) . . . . ?
C29 C24 C25 C26 0.7(11) . . . . ?
